data_4314355
loop_
_publ_author_name
'Dana J. Eisler'
'Richard J. Puddephatt'

_publ_section_title
;
 Structures and Conformational Dynamics of Gold(I) Halide Complexes of
 Resorcinarene Tetraphosphinite Ligands
;
_journal_name_full 'Inorganic Chemistry'
_journal_page_first 6352
_journal_page_last 6365
_journal_paper_doi 10.1021/ic034430c
_journal_volume 42
_journal_year 2003
_chemical_formula_sum 'C142 H120 Au4 I4 O16.5 P4'
_chemical_formula_weight 3509.73
_chemical_name_systematic
; 
 ? 
;
_space_group_IT_number 14
_symmetry_cell_setting monoclinic
_symmetry_space_group_name_Hall '-P 2ybc'
_symmetry_space_group_name_H-M 'P 1 21/c 1'
_atom_sites_solution_hydrogens geom
_atom_sites_solution_primary direct
_atom_sites_solution_secondary difmap
_audit_creation_method SHELXL-97
_cell_angle_alpha 90.00
_cell_angle_beta 98.8470(10)
_cell_angle_gamma 90.00
_cell_formula_units_Z 4
_cell_length_a 21.71910(10)
_cell_length_b 17.88400(10)
_cell_length_c 35.1367(2)
_cell_measurement_temperature 200(2)
_cell_volume 13485.58(13)
_computing_cell_refinement 'Nonius DENZO'
_computing_data_collection 'Nonius COLLECT'
_computing_data_reduction 'Nonius DENZO'
_computing_molecular_graphics 'Bruker SHELXTL'
_computing_publication_material 'Bruker SHELXTL'
_computing_structure_refinement 'SHELXL-97 (Sheldrick, 1997)'
_computing_structure_solution 'SHELXS-97 (Sheldrick, 1990)'
_diffrn_ambient_temperature 200(2)
_diffrn_measured_fraction_theta_full 0.997
_diffrn_measured_fraction_theta_max 0.997
_diffrn_measurement_device_type 'Nonius Kappa CCD'
_diffrn_measurement_method 'phi\omega scans'
_diffrn_radiation_monochromator graphite
_diffrn_radiation_source 'fine-focus sealed tube'
_diffrn_radiation_type MoK\a
_diffrn_radiation_wavelength 0.71073
_diffrn_reflns_av_R_equivalents 0.081
_diffrn_reflns_av_sigmaI/netI 0.0511
_diffrn_reflns_limit_h_max 28
_diffrn_reflns_limit_h_min -28
_diffrn_reflns_limit_k_max 21
_diffrn_reflns_limit_k_min -23
_diffrn_reflns_limit_l_max 45
_diffrn_reflns_limit_l_min -45
_diffrn_reflns_number 190523
_diffrn_reflns_theta_full 27.50
_diffrn_reflns_theta_max 27.50
_diffrn_reflns_theta_min 2.56
_exptl_absorpt_coefficient_mu 5.363
_exptl_absorpt_correction_T_max 0.5900
_exptl_absorpt_correction_T_min 0.2629
_exptl_absorpt_correction_type integration
_exptl_crystal_colour colourless
_exptl_crystal_density_diffrn 1.729
_exptl_crystal_density_method 'not measured'
_exptl_crystal_description needle
_exptl_crystal_F_000 6768
_exptl_crystal_size_max 0.34
_exptl_crystal_size_mid 0.12
_exptl_crystal_size_min 0.11
_refine_diff_density_max 2.716
_refine_diff_density_min -2.283
_refine_diff_density_rms 0.145
_refine_ls_extinction_method none
_refine_ls_goodness_of_fit_ref 1.045
_refine_ls_hydrogen_treatment mixed
_refine_ls_matrix_type full
_refine_ls_number_parameters 1320
_refine_ls_number_reflns 30899
_refine_ls_number_restraints 10
_refine_ls_restrained_S_all 1.046
_refine_ls_R_factor_all 0.0746
_refine_ls_R_factor_gt 0.0470
_refine_ls_shift/su_max 0.003
_refine_ls_shift/su_mean 0.000
_refine_ls_structure_factor_coef Fsqd
_refine_ls_weighting_details 'calc w=1/[\s^2^(Fo^2^)+(0.0776P)^2^+20.0000P] where P=(Fo^2^+2Fc^2^)/3'
_refine_ls_weighting_scheme calc
_refine_ls_wR_factor_gt 0.1319
_refine_ls_wR_factor_ref 0.1471
_reflns_number_gt 21797
_reflns_number_total 30899
_reflns_threshold_expression >2sigma(I)
_cod_data_source_file ic034430csi20030423_013503_04.cif
_cod_data_source_block 7c
_cod_depositor_comments
;
The following automatic conversions were performed:

'_symmetry_cell_setting' value 'Monoclinic' changed to 'monoclinic'
according to the built-in table from CIF Core dictionary named
'cif_core.dic' version 2.4.1 from 2010-06-29.

Automatic conversion script
Id: cif_fix_values 1646 2011-03-28 12:23:43Z adriana 
;
_cod_original_cell_volume 13485.57(12)
_cod_original_formula_sum 'C142 H120 Au4 I4 O16.50 P4'
_cod_database_code 4314355

loop_
_symmetry_equiv_pos_as_xyz
'x, y, z'
'-x, y+1/2, -z+1/2'
'-x, -y, -z'
'x, -y-1/2, z-1/2'

loop_
_atom_site_label
_atom_site_type_symbol
_atom_site_fract_x
_atom_site_fract_y
_atom_site_fract_z
_atom_site_U_iso_or_equiv
_atom_site_adp_type
_atom_site_occupancy
_atom_site_symmetry_multiplicity
_atom_site_calc_flag
_atom_site_refinement_flags
_atom_site_disorder_assembly
_atom_site_disorder_group
Au1 Au 1.235275(13) 0.285181(18) 0.816431(8) 0.05172(8) Uani 1 1 d . . .
Au2 Au 1.385726(11) 0.283989(14) 0.840830(7) 0.03889(7) Uani 1 1 d . . .
Au3 Au 1.148772(14) -0.219649(19) 0.764966(9) 0.05964(9) Uani 1 1 d . C .
Au4 Au 1.293263(11) -0.169340(16) 0.730986(7) 0.04326(7) Uani 1 1 d . . .
I1 I 1.26314(3) 0.33110(5) 0.752070(16) 0.0851(2) Uani 1 1 d . . .
I2 I 1.36503(2) 0.41473(3) 0.865802(16) 0.06025(13) Uani 1 1 d . . .
I3 I 1.17286(3) -0.35010(4) 0.740318(19) 0.07826(17) Uani 1 1 d . . .
I4 I 1.21075(3) -0.16620(4) 0.670622(15) 0.07441(18) Uani 1 1 d . . .
P1 P 1.18844(7) 0.23927(11) 0.86398(5) 0.0409(4) Uani 1 1 d . . .
P2 P 1.42066(7) 0.17336(9) 0.82298(4) 0.0320(3) Uani 1 1 d . . .
P3 P 1.12047(8) -0.11313(13) 0.79123(5) 0.0526(5) Uani 1 1 d . . .
P4 P 1.37349(7) -0.17440(9) 0.77942(4) 0.0342(3) Uani 1 1 d . . .
O1A O 1.20199(17) 0.1510(2) 0.87491(11) 0.0377(9) Uani 1 1 d . . .
O2A O 1.41132(17) 0.1050(2) 0.85177(10) 0.0333(9) Uani 1 1 d . . .
O1B O 1.05098(19) -0.1199(3) 0.91861(17) 0.0622(14) Uani 1 1 d . . .
O3B O 0.9627(2) -0.1734(3) 0.91121(16) 0.0593(14) Uani 1 1 d . . .
O4B O 1.1062(2) 0.1337(3) 0.95954(18) 0.0631(15) Uani 1 1 d . . .
O6B O 1.0465(2) 0.2217(3) 0.9722(2) 0.088(2) Uani 1 1 d . . .
O1C O 1.36678(16) -0.1293(2) 0.81854(10) 0.0336(9) Uani 1 1 d . C .
O2C O 1.15172(18) -0.1021(3) 0.83613(11) 0.0474(12) Uani 1 1 d . C .
O1D O 1.57601(16) 0.0389(2) 0.91025(11) 0.0346(9) Uani 1 1 d . . .
O2D O 1.62616(18) 0.0088(3) 0.96920(13) 0.0479(11) Uani 1 1 d . . .
O3D O 1.66082(19) 0.0959(3) 0.93125(13) 0.0536(13) Uani 1 1 d . . .
O4D O 1.52657(17) -0.2189(2) 0.88450(11) 0.0328(8) Uani 1 1 d . C .
O5D O 1.5749(2) -0.2462(3) 0.94507(12) 0.0494(11) Uani 1 1 d . C .
O6D O 1.5664(2) -0.3289(2) 0.89583(12) 0.0412(10) Uani 1 1 d . C .
C1A C 1.2635(2) 0.1281(3) 0.88862(15) 0.0313(12) Uani 1 1 d . . .
C2A C 1.2796(2) 0.1083(3) 0.92720(15) 0.0301(11) Uani 1 1 d . . .
C3A C 1.3417(2) 0.0872(3) 0.93886(15) 0.0282(11) Uani 1 1 d . . .
H3AA H 1.3537 0.0711 0.9647 0.034 Uiso 1 1 calc R . .
C4A C 1.3866(2) 0.0886(3) 0.91471(14) 0.0255(10) Uani 1 1 d . C .
C5A C 1.3664(2) 0.1073(3) 0.87639(14) 0.0282(11) Uani 1 1 d . . .
C6A C 1.3057(2) 0.1261(3) 0.86272(15) 0.0327(12) Uani 1 1 d . . .
H6AA H 1.2930 0.1374 0.8363 0.039 Uiso 1 1 calc R . .
C7A C 1.2320(2) 0.1115(3) 0.95477(15) 0.0296(11) Uani 1 1 d . A .
H7AA H 1.2092 0.1598 0.9496 0.035 Uiso 1 1 calc R . .
C8A C 1.2631(2) 0.1140(4) 0.99718(15) 0.0351(13) Uani 1 1 d . . .
H8AA H 1.2974 0.1509 0.9999 0.042 Uiso 1 1 calc R . .
H8AB H 1.2815 0.0644 1.0044 0.042 Uiso 1 1 calc R . .
C9A C 1.2179(3) 0.1348(4) 1.02524(16) 0.0382(13) Uani 1 1 d . . .
H9AA H 1.1970 0.1826 1.0170 0.046 Uiso 1 1 calc R . .
H9AB H 1.1854 0.0957 1.0243 0.046 Uiso 1 1 calc R . .
C1A1 C 1.25152(19) 0.1425(2) 1.06648(9) 0.0404(14) Uani 1 1 d G . .
C1A2 C 1.2512(2) 0.0844(2) 1.09272(12) 0.0565(18) Uani 1 1 d G . .
H1AA H 1.2309 0.0387 1.0848 0.068 Uiso 1 1 calc R . .
C1A3 C 1.2805(2) 0.0932(3) 1.13049(11) 0.062(2) Uani 1 1 d G . .
H1AB H 1.2802 0.0535 1.1484 0.074 Uiso 1 1 calc R . .
C1A4 C 1.3102(2) 0.1601(3) 1.14203(9) 0.062(2) Uani 1 1 d G . .
H1AC H 1.3303 0.1661 1.1678 0.074 Uiso 1 1 calc R . .
C1A5 C 1.3106(2) 0.2182(2) 1.11579(12) 0.058(2) Uani 1 1 d G . .
H1AD H 1.3309 0.2639 1.1237 0.070 Uiso 1 1 calc R . .
C1A6 C 1.2812(2) 0.2094(2) 1.07802(11) 0.0508(17) Uani 1 1 d G . .
H1AE H 1.2815 0.2491 1.0601 0.061 Uiso 1 1 calc R . .
C2A1 C 1.10640(17) 0.2345(3) 0.85046(16) 0.0543(19) Uani 1 1 d G . .
C2A2 C 1.0719(2) 0.1712(3) 0.85630(17) 0.078(3) Uani 1 1 d G . .
H2AA H 1.0922 0.1282 0.8682 0.094 Uiso 1 1 calc R . .
C2A3 C 1.0078(2) 0.1708(4) 0.8448(2) 0.099(4) Uani 1 1 d G . .
H2AB H 0.9842 0.1275 0.8488 0.119 Uiso 1 1 calc R . .
C2A4 C 0.97809(18) 0.2337(5) 0.8274(2) 0.140(6) Uani 1 1 d G . .
H2AC H 0.9342 0.2334 0.8195 0.168 Uiso 1 1 calc R . .
C2A5 C 1.0126(3) 0.2970(5) 0.8216(3) 0.160(7) Uani 1 1 d G . .
H2AD H 0.9923 0.3400 0.8097 0.192 Uiso 1 1 calc R . .
C2A6 C 1.0767(3) 0.2974(3) 0.8331(2) 0.113(4) Uani 1 1 d G . .
H2AE H 1.1003 0.3407 0.8291 0.135 Uiso 1 1 calc R . .
C3A1 C 1.20356(18) 0.2874(3) 0.90955(10) 0.0430(15) Uani 1 1 d G . .
C3A2 C 1.26545(16) 0.3008(3) 0.92489(13) 0.0539(18) Uani 1 1 d G . .
H3AB H 1.2977 0.2876 0.9107 0.065 Uiso 1 1 calc R . .
C3A3 C 1.28021(16) 0.3334(3) 0.96103(14) 0.071(2) Uani 1 1 d G . .
H3AC H 1.3225 0.3426 0.9715 0.085 Uiso 1 1 calc R . .
C3A4 C 1.2331(2) 0.3527(3) 0.98185(12) 0.069(2) Uani 1 1 d G . .
H3AD H 1.2432 0.3750 1.0066 0.082 Uiso 1 1 calc R . .
C3A5 C 1.1712(2) 0.3393(3) 0.96651(13) 0.064(2) Uani 1 1 d G . .
H3AE H 1.1390 0.3525 0.9807 0.077 Uiso 1 1 calc R . .
C3A6 C 1.15642(14) 0.3066(3) 0.93037(13) 0.0496(16) Uani 1 1 d G . .
H3AF H 1.1141 0.2975 0.9199 0.060 Uiso 1 1 calc R . .
C4A1 C 1.50399(12) 0.1732(2) 0.82397(10) 0.0353(13) Uani 1 1 d G . .
C4A2 C 1.53159(16) 0.1349(2) 0.79658(10) 0.0415(14) Uani 1 1 d G . .
H4AA H 1.5065 0.1071 0.7770 0.050 Uiso 1 1 calc R . .
C4A3 C 1.59585(17) 0.1372(3) 0.79790(11) 0.0504(17) Uani 1 1 d G . .
H4AB H 1.6147 0.1111 0.7792 0.061 Uiso 1 1 calc R . .
C4A4 C 1.63251(12) 0.1778(3) 0.82660(13) 0.0520(18) Uani 1 1 d G . .
H4AC H 1.6764 0.1794 0.8275 0.062 Uiso 1 1 calc R . .
C4A5 C 1.60491(16) 0.2161(3) 0.85400(11) 0.0537(18) Uani 1 1 d G . .
H4AD H 1.6300 0.2439 0.8736 0.064 Uiso 1 1 calc R . .
C4A6 C 1.54065(17) 0.2138(2) 0.85268(10) 0.0432(15) Uani 1 1 d G . .
H4AE H 1.5218 0.2400 0.8714 0.052 Uiso 1 1 calc R . .
C5A1 C 1.3886(2) 0.1392(3) 0.77639(9) 0.0401(14) Uani 1 1 d G . .
C5A2 C 1.3893(2) 0.1859(2) 0.74484(13) 0.062(2) Uani 1 1 d G . .
H5AA H 1.4060 0.2349 0.7484 0.074 Uiso 1 1 calc R . .
C5A3 C 1.3654(3) 0.1608(3) 0.70806(10) 0.088(3) Uani 1 1 d G . .
H5AB H 1.3659 0.1927 0.6865 0.106 Uiso 1 1 calc R . .
C5A4 C 1.3410(3) 0.0891(4) 0.70285(11) 0.084(3) Uani 1 1 d G . .
H5AC H 1.3247 0.0720 0.6777 0.101 Uiso 1 1 calc R . .
C5A5 C 1.3403(3) 0.0424(3) 0.73440(16) 0.093(3) Uani 1 1 d G . .
H5AD H 1.3236 -0.0066 0.7308 0.111 Uiso 1 1 calc R . .
C5A6 C 1.3641(3) 0.0674(3) 0.77118(13) 0.066(2) Uani 1 1 d G . .
H5AE H 1.3637 0.0355 0.7927 0.079 Uiso 1 1 calc R . .
C1B C 1.0947(3) -0.0622(4) 0.92880(18) 0.0419(15) Uani 1 1 d . A .
C2B C 1.1556(2) -0.0789(4) 0.92486(16) 0.0347(13) Uani 1 1 d . . .
C3B C 1.1988(2) -0.0214(3) 0.93384(15) 0.0324(12) Uani 1 1 d . A .
H3BA H 1.2411 -0.0312 0.9316 0.039 Uiso 1 1 calc R . .
C4B C 1.1837(2) 0.0496(4) 0.94596(15) 0.0336(12) Uani 1 1 d . . .
C5B C 1.1213(3) 0.0617(4) 0.94903(18) 0.0390(14) Uani 1 1 d . A .
C6B C 1.0773(3) 0.0064(4) 0.9411(2) 0.0502(17) Uani 1 1 d . . .
H6BA H 1.0352 0.0155 0.9442 0.060 Uiso 1 1 calc R A .
C7B C 1.1735(2) -0.1559(3) 0.91083(16) 0.0329(12) Uani 1 1 d . A .
H7BA H 1.1361 -0.1751 0.8934 0.039 Uiso 1 1 calc R . .
C8B C 1.1883(3) -0.2139(4) 0.94382(18) 0.0393(14) Uani 1 1 d . . .
H8BA H 1.2062 -0.2590 0.9334 0.047 Uiso 1 1 calc R A .
H8BB H 1.2205 -0.1926 0.9639 0.047 Uiso 1 1 calc R . .
C9B C 1.1330(3) -0.2374(4) 0.9626(2) 0.0531(17) Uani 1 1 d . A .
H9BA H 1.0981 -0.2518 0.9424 0.064 Uiso 1 1 calc R . .
H9BB H 1.1192 -0.1945 0.9770 0.064 Uiso 1 1 calc R . .
C1B1 C 1.1494(3) -0.3032(3) 0.99019(13) 0.0536(18) Uani 1 1 d G . .
C1B2 C 1.1779(3) -0.2898(3) 1.02776(15) 0.072(2) Uani 1 1 d G A .
H1BA H 1.1867 -0.2399 1.0363 0.086 Uiso 1 1 calc R . .
C1B3 C 1.1934(3) -0.3492(4) 1.05288(13) 0.092(3) Uani 1 1 d G A .
H1BB H 1.2129 -0.3400 1.0786 0.111 Uiso 1 1 calc R . .
C1B4 C 1.1805(3) -0.4221(3) 1.04044(19) 0.093(3) Uani 1 1 d G A .
H1BC H 1.1911 -0.4627 1.0576 0.111 Uiso 1 1 calc R . .
C1B5 C 1.1520(3) -0.4356(2) 1.0029(2) 0.090(3) Uani 1 1 d G A .
H1BD H 1.1431 -0.4854 0.9944 0.108 Uiso 1 1 calc R . .
C1B6 C 1.1364(3) -0.3761(3) 0.97775(14) 0.072(2) Uani 1 1 d G A .
H1BE H 1.1170 -0.3853 0.9521 0.087 Uiso 1 1 calc R . .
C10B C 0.9919(6) -0.1092(8) 0.9097(4) 0.044(3) Uiso 0.50 1 d P A 1
O2B O 0.9692(5) -0.0497(7) 0.9011(3) 0.074(3) Uiso 0.50 1 d P A 1
C10B C 0.9985(6) -0.1230(8) 0.9298(4) 0.042(3) Uiso 0.50 1 d P A 2
O2B O 0.9918(5) -0.0979(7) 0.9616(3) 0.074(3) Uiso 0.50 1 d P A 2
C11B C 0.8973(4) -0.1751(7) 0.9122(5) 0.145(7) Uani 1 1 d . A .
H11X H 0.8760 -0.1376 0.8940 0.174 Uiso 1 1 calc R . .
H11Y H 0.8892 -0.1623 0.9384 0.174 Uiso 1 1 calc R . .
C2B1 C 0.8724(3) -0.2496(3) 0.9016(2) 0.073(3) Uani 1 1 d G . .
C2B2 C 0.8351(3) -0.2656(4) 0.86676(19) 0.083(3) Uani 1 1 d G A .
H2BA H 0.8263 -0.2277 0.8478 0.100 Uiso 1 1 calc R . .
C2B3 C 0.8109(3) -0.3370(5) 0.8597(2) 0.104(4) Uani 1 1 d G A .
H2BB H 0.7854 -0.3480 0.8359 0.125 Uiso 1 1 calc R . .
C2B4 C 0.8239(4) -0.3925(4) 0.8875(3) 0.114(5) Uani 1 1 d G A .
H2BC H 0.8073 -0.4413 0.8827 0.137 Uiso 1 1 calc R . .
C2B5 C 0.8612(4) -0.3765(4) 0.9223(3) 0.117(4) Uani 1 1 d G A .
H2BD H 0.8701 -0.4144 0.9413 0.141 Uiso 1 1 calc R . .
C2B6 C 0.8855(3) -0.3050(5) 0.92940(17) 0.105(4) Uani 1 1 d G A .
H2BE H 0.9110 -0.2941 0.9532 0.126 Uiso 1 1 calc R . .
C12B C 1.0559(6) 0.1477(8) 0.9751(4) 0.044(3) Uiso 0.50 1 d P B 1
O5B O 1.0317(4) 0.1101(6) 0.9929(3) 0.050(2) Uiso 0.50 1 d P B 1
C12B C 1.0535(6) 0.1648(8) 0.9592(4) 0.035(3) Uiso 0.50 1 d P B 2
O5B O 1.0119(6) 0.1446(8) 0.9319(4) 0.082(4) Uiso 0.50 1 d P B 2
C13B C 0.9883(3) 0.2558(5) 0.9762(3) 0.063(2) Uani 1 1 d . B .
H13A H 0.9864 0.2657 1.0038 0.076 Uiso 1 1 calc R . .
H13B H 0.9534 0.2221 0.9661 0.076 Uiso 1 1 calc R . .
C3B1 C 0.9831(3) 0.3272(3) 0.9542(2) 0.070(2) Uani 1 1 d G . .
C3B2 C 0.9554(4) 0.3271(5) 0.9158(2) 0.120(4) Uani 1 1 d G B .
H3BB H 0.9388 0.2821 0.9041 0.144 Uiso 1 1 calc R . .
C3B3 C 0.9520(5) 0.3929(6) 0.8945(2) 0.161(7) Uani 1 1 d G B .
H3BC H 0.9330 0.3929 0.8683 0.194 Uiso 1 1 calc R . .
C3B4 C 0.9762(4) 0.4589(5) 0.9117(3) 0.147(6) Uani 1 1 d G B .
H3BD H 0.9739 0.5038 0.8971 0.176 Uiso 1 1 calc R . .
C3B5 C 1.0039(4) 0.4589(3) 0.9501(3) 0.118(5) Uani 1 1 d G B .
H3BE H 1.0205 0.5040 0.9618 0.141 Uiso 1 1 calc R . .
C3B6 C 1.0074(3) 0.3931(4) 0.9713(2) 0.097(3) Uani 1 1 d G B .
H3BF H 1.0263 0.3932 0.9976 0.116 Uiso 1 1 calc R . .
C1C C 1.2122(2) -0.1229(4) 0.84887(16) 0.0362(13) Uani 1 1 d . . .
C2C C 1.2255(2) -0.1505(3) 0.88647(15) 0.0312(12) Uani 1 1 d . A .
C3C C 1.2860(2) -0.1728(3) 0.89934(15) 0.0306(12) Uani 1 1 d . . .
H3CA H 1.2956 -0.1907 0.9250 0.037 Uiso 1 1 calc R C .
C4C C 1.3342(2) -0.1706(3) 0.87715(14) 0.0277(11) Uani 1 1 d . C .
C5C C 1.3186(2) -0.1409(3) 0.84058(15) 0.0304(12) Uani 1 1 d . . .
C6C C 1.2590(3) -0.1164(4) 0.82645(16) 0.0372(13) Uani 1 1 d . C .
H6CA H 1.2502 -0.0951 0.8014 0.045 Uiso 1 1 calc R . .
C7C C 1.3998(2) -0.1995(3) 0.89036(15) 0.0283(11) Uani 1 1 d . . .
H7CA H 1.4123 -0.2261 0.8677 0.034 Uiso 1 1 calc R C .
C8C C 1.4032(3) -0.2582(3) 0.92257(15) 0.0326(12) Uani 1 1 d . C .
H8CA H 1.4474 -0.2678 0.9332 0.039 Uiso 1 1 calc R . .
H8CB H 1.3823 -0.2386 0.9436 0.039 Uiso 1 1 calc R . .
C9C C 1.3723(4) -0.3314(4) 0.9077(2) 0.0561(19) Uani 1 1 d . . .
H9CA H 1.3288 -0.3208 0.8958 0.067 Uiso 1 1 calc R C .
H9CB H 1.3945 -0.3515 0.8873 0.067 Uiso 1 1 calc R . .
C1C1 C 1.3715(2) -0.3901(3) 0.93789(13) 0.0431(14) Uani 1 1 d G C .
C1C2 C 1.4191(2) -0.4419(3) 0.94741(18) 0.080(3) Uani 1 1 d G . .
H1CA H 1.4543 -0.4412 0.9344 0.096 Uiso 1 1 calc R C .
C1C3 C 1.4151(3) -0.4946(3) 0.9760(2) 0.098(3) Uani 1 1 d G C .
H1CB H 1.4476 -0.5300 0.9825 0.117 Uiso 1 1 calc R . .
C1C4 C 1.3636(4) -0.4956(4) 0.99505(17) 0.099(4) Uani 1 1 d G . .
H1CC H 1.3609 -0.5317 1.0146 0.119 Uiso 1 1 calc R C .
C1C5 C 1.3160(3) -0.4438(4) 0.98552(18) 0.118(4) Uani 1 1 d G C .
H1CD H 1.2807 -0.4445 0.9985 0.141 Uiso 1 1 calc R . .
C1C6 C 1.3199(2) -0.3911(4) 0.95694(18) 0.082(3) Uani 1 1 d G . .
H1CE H 1.2874 -0.3557 0.9504 0.099 Uiso 1 1 calc R C .
C2C1 C 1.0391(4) -0.1039(7) 0.7964(4) 0.069(11) Uiso 0.60 1 d PG C 1
C2C2 C 0.9970(6) -0.1488(7) 0.7728(3) 0.089(5) Uiso 0.60 1 d PG C 1
H2CQ H 1.0117 -0.1856 0.7569 0.106 Uiso 0.60 1 calc PR C 1
C2C3 C 0.9334(6) -0.1400(8) 0.7726(4) 0.123(7) Uiso 0.60 1 d PG C 1
H2CR H 0.9046 -0.1707 0.7565 0.148 Uiso 0.60 1 calc PR C 1
C2C4 C 0.9118(4) -0.0862(9) 0.7959(4) 0.124(12) Uiso 0.60 1 d PG C 1
H2CS H 0.8683 -0.0801 0.7957 0.148 Uiso 0.60 1 calc PR C 1
C2C5 C 0.9539(6) -0.0413(7) 0.8194(4) 0.104(6) Uiso 0.60 1 d PG C 1
H2CT H 0.9391 -0.0045 0.8353 0.125 Uiso 0.60 1 calc PR C 1
C2C6 C 1.0175(5) -0.0501(6) 0.8197(3) 0.073(4) Uiso 0.60 1 d PG C 1
H2CU H 1.0463 -0.0195 0.8358 0.087 Uiso 0.60 1 calc PR C 1
C2C1 C 1.0406(6) -0.1088(11) 0.7935(5) 0.054(13) Uiso 0.40 1 d PG C 2
C2C2 C 1.0112(9) -0.0400(9) 0.7946(6) 0.098(8) Uiso 0.40 1 d PG C 2
H2CQ H 1.0349 0.0049 0.7959 0.118 Uiso 0.40 1 calc PR C 2
C2C3 C 0.9471(9) -0.0367(10) 0.7940(6) 0.128(12) Uiso 0.40 1 d PG C 2
H2CR H 0.9270 0.0103 0.7948 0.154 Uiso 0.40 1 calc PR C 2
C2C4 C 0.9124(7) -0.1023(14) 0.7922(6) 0.102(14) Uiso 0.40 1 d PG C 2
H2CS H 0.8686 -0.1001 0.7918 0.123 Uiso 0.40 1 calc PR C 2
C2C5 C 0.9418(8) -0.1711(11) 0.7911(6) 0.113(10) Uiso 0.40 1 d PG C 2
H2CT H 0.9181 -0.2159 0.7899 0.135 Uiso 0.40 1 calc PR C 2
C2C6 C 1.0059(9) -0.1744(9) 0.7918(6) 0.082(7) Uiso 0.40 1 d PG C 2
H2CU H 1.0260 -0.2214 0.7910 0.098 Uiso 0.40 1 calc PR C 2
C3C1 C 1.1389(3) -0.0272(3) 0.76974(14) 0.061(2) Uani 1 1 d G C .
C3C2 C 1.1572(3) 0.0360(4) 0.79154(12) 0.072(2) Uani 1 1 d G . .
H3CB H 1.1614 0.0340 0.8188 0.086 Uiso 1 1 calc R C .
C3C3 C 1.1693(3) 0.1023(3) 0.77341(18) 0.080(3) Uani 1 1 d G C .
H3CC H 1.1819 0.1456 0.7883 0.095 Uiso 1 1 calc R . .
C3C4 C 1.1632(5) 0.1053(3) 0.73347(19) 0.137(6) Uani 1 1 d G . .
H3CD H 1.1715 0.1506 0.7211 0.165 Uiso 1 1 calc R C .
C3C5 C 1.1449(5) 0.0420(4) 0.71167(12) 0.189(10) Uani 1 1 d G C .
H3CE H 1.1407 0.0441 0.6844 0.227 Uiso 1 1 calc R . .
C3C6 C 1.1327(4) -0.0242(3) 0.72980(14) 0.116(4) Uani 1 1 d G . .
H3CF H 1.1202 -0.0675 0.7149 0.139 Uiso 1 1 calc R C .
C4C1 C 1.44516(15) -0.1331(2) 0.77028(11) 0.0373(13) Uani 1 1 d G . .
C4C2 C 1.48184(18) -0.0904(3) 0.79807(9) 0.0440(15) Uani 1 1 d G . .
H4CA H 1.4672 -0.0784 0.8215 0.053 Uiso 1 1 calc R . .
C4C3 C 1.53987(17) -0.0651(3) 0.79162(12) 0.0562(18) Uani 1 1 d G . .
H4CB H 1.5649 -0.0359 0.8106 0.067 Uiso 1 1 calc R . .
C4C4 C 1.56122(16) -0.0825(3) 0.75737(14) 0.062(2) Uani 1 1 d G . .
H4CC H 1.6009 -0.0653 0.7530 0.074 Uiso 1 1 calc R . .
C4C5 C 1.5245(2) -0.1252(3) 0.72958(11) 0.064(2) Uani 1 1 d G . .
H4CD H 1.5391 -0.1371 0.7062 0.077 Uiso 1 1 calc R . .
C4C6 C 1.46651(19) -0.1505(3) 0.73603(10) 0.0486(16) Uani 1 1 d G . .
H4CE H 1.4414 -0.1797 0.7170 0.058 Uiso 1 1 calc R . .
C5C1 C 1.39314(17) -0.26983(18) 0.79275(12) 0.0383(13) Uani 1 1 d G . .
C5C2 C 1.45467(15) -0.2928(2) 0.80249(12) 0.0411(14) Uani 1 1 d G . .
H5CA H 1.4875 -0.2575 0.8034 0.049 Uiso 1 1 calc R . .
C5C3 C 1.46815(16) -0.3676(2) 0.81089(13) 0.0510(17) Uani 1 1 d G . .
H5CB H 1.5102 -0.3833 0.8175 0.061 Uiso 1 1 calc R . .
C5C4 C 1.4201(2) -0.41927(18) 0.80957(13) 0.0555(18) Uani 1 1 d G . .
H5CC H 1.4293 -0.4703 0.8153 0.067 Uiso 1 1 calc R . .
C5C5 C 1.35855(19) -0.3963(2) 0.79984(13) 0.0580(19) Uani 1 1 d G . .
H5CD H 1.3257 -0.4316 0.7989 0.070 Uiso 1 1 calc R . .
C5C6 C 1.34507(14) -0.3215(2) 0.79143(12) 0.0484(16) Uani 1 1 d G . .
H5CE H 1.3030 -0.3058 0.7848 0.058 Uiso 1 1 calc R . .
C1D C 1.5337(2) -0.0201(3) 0.91018(15) 0.0296(11) Uani 1 1 d . . .
C2D C 1.4729(2) -0.0054(3) 0.91591(14) 0.0274(11) Uani 1 1 d . C .
C3D C 1.4310(2) -0.0647(3) 0.91035(14) 0.0288(11) Uani 1 1 d . . .
H3DA H 1.3891 -0.0557 0.9138 0.035 Uiso 1 1 calc R C .
C4D C 1.4470(2) -0.1362(3) 0.90000(14) 0.0295(11) Uani 1 1 d . C .
C5D C 1.5093(2) -0.1480(3) 0.89685(15) 0.0309(11) Uani 1 1 d . . .
C6D C 1.5527(2) -0.0918(3) 0.90146(15) 0.0323(12) Uani 1 1 d . C .
H6DA H 1.5948 -0.1014 0.8988 0.039 Uiso 1 1 calc R . .
C7D C 1.4551(2) 0.0715(3) 0.92804(14) 0.0265(11) Uani 1 1 d . . .
H7DA H 1.4799 0.1084 0.9153 0.032 Uiso 1 1 calc R C .
C8D C 1.4746(2) 0.0802(3) 0.97190(14) 0.0329(12) Uani 1 1 d . C .
H8DA H 1.4489 0.0458 0.9850 0.040 Uiso 1 1 calc R . .
H8DB H 1.5185 0.0643 0.9787 0.040 Uiso 1 1 calc R . .
C9D C 1.4681(3) 0.1592(4) 0.98748(17) 0.0421(15) Uani 1 1 d . . .
H9DA H 1.4235 0.1736 0.9824 0.051 Uiso 1 1 calc R C .
H9DB H 1.4807 0.1583 1.0158 0.051 Uiso 1 1 calc R . .
C1D1 C 1.50549(18) 0.2188(2) 0.97094(12) 0.0411(14) Uani 1 1 d G C .
C1D2 C 1.57015(18) 0.2143(2) 0.97710(13) 0.0506(17) Uani 1 1 d G . .
H1DA H 1.5903 0.1725 0.9903 0.061 Uiso 1 1 calc R C .
C1D3 C 1.60532(16) 0.2709(3) 0.96393(16) 0.064(2) Uani 1 1 d G C .
H1DB H 1.6495 0.2679 0.9681 0.077 Uiso 1 1 calc R . .
C1D4 C 1.5758(2) 0.3321(3) 0.94460(16) 0.068(2) Uani 1 1 d G . .
H1DC H 1.5998 0.3708 0.9356 0.082 Uiso 1 1 calc R C .
C1D5 C 1.5112(3) 0.3365(2) 0.93845(15) 0.075(2) Uani 1 1 d G C .
H1DD H 1.4910 0.3783 0.9252 0.090 Uiso 1 1 calc R . .
C1D6 C 1.47599(17) 0.2799(3) 0.95162(15) 0.0561(18) Uani 1 1 d G . .
H1DE H 1.4318 0.2829 0.9474 0.067 Uiso 1 1 calc R C .
C10D C 1.6221(2) 0.0434(4) 0.94028(17) 0.0354(13) Uani 1 1 d . . .
C11D C 1.7145(3) 0.1125(5) 0.9604(2) 0.058(2) Uani 1 1 d . . .
H11C H 1.7159 0.0773 0.9823 0.069 Uiso 1 1 calc R . .
H11D H 1.7111 0.1640 0.9703 0.069 Uiso 1 1 calc R . .
C2D1 C 1.77279(15) 0.1053(3) 0.94282(12) 0.0433(15) Uani 1 1 d G . .
C2D2 C 1.82508(19) 0.0737(3) 0.96471(10) 0.0480(16) Uani 1 1 d G . .
H2DA H 1.8233 0.0572 0.9902 0.058 Uiso 1 1 calc R . .
C2D3 C 1.87993(17) 0.0661(3) 0.94925(14) 0.064(2) Uani 1 1 d G . .
H2DB H 1.9157 0.0445 0.9642 0.077 Uiso 1 1 calc R . .
C2D4 C 1.88251(19) 0.0901(4) 0.91191(15) 0.083(3) Uani 1 1 d G . .
H2DC H 1.9200 0.0849 0.9013 0.100 Uiso 1 1 calc R . .
C2D5 C 1.8302(2) 0.1217(4) 0.89002(11) 0.088(3) Uani 1 1 d G . .
H2DD H 1.8320 0.1381 0.8645 0.106 Uiso 1 1 calc R . .
C2D6 C 1.77537(19) 0.1293(3) 0.90548(12) 0.064(2) Uani 1 1 d G . .
H2DE H 1.7396 0.1509 0.8905 0.077 Uiso 1 1 calc R . .
C12D C 1.5578(3) -0.2623(4) 0.91243(18) 0.0379(13) Uani 1 1 d . . .
C13D C 1.5964(3) -0.3840(4) 0.92345(18) 0.0480(16) Uani 1 1 d . . .
H13C H 1.5690 -0.3960 0.9427 0.058 Uiso 1 1 calc R C .
H13D H 1.6363 -0.3641 0.9371 0.058 Uiso 1 1 calc R . .
C3D1 C 1.6076(2) -0.4522(2) 0.90089(12) 0.0436(15) Uani 1 1 d G C .
C3D2 C 1.66860(17) -0.4746(3) 0.89984(13) 0.0532(17) Uani 1 1 d G . .
H3DB H 1.7023 -0.4470 0.9135 0.064 Uiso 1 1 calc R C .
C3D3 C 1.68028(19) -0.5374(3) 0.87875(14) 0.062(2) Uani 1 1 d G C .
H3DC H 1.7220 -0.5527 0.8780 0.074 Uiso 1 1 calc R . .
C3D4 C 1.6310(3) -0.5778(2) 0.85871(14) 0.065(2) Uani 1 1 d G . .
H3DD H 1.6390 -0.6207 0.8443 0.078 Uiso 1 1 calc R C .
C3D5 C 1.5700(2) -0.5554(3) 0.85976(13) 0.066(2) Uani 1 1 d G C .
H3DE H 1.5363 -0.5830 0.8461 0.080 Uiso 1 1 calc R . .
C3D6 C 1.55829(16) -0.4926(3) 0.88085(14) 0.0574(18) Uani 1 1 d G . .
H3DF H 1.5166 -0.4773 0.8816 0.069 Uiso 1 1 calc R C .
O100 O 1.1919(11) -0.4904(11) 0.8328(5) 0.173(8) Uiso 0.50 1 d PD . .
C101 C 1.2195(7) -0.4315(9) 0.8528(5) 0.072(5) Uiso 0.50 1 d PD . .
H10A H 1.2224 -0.3884 0.8354 0.086 Uiso 0.50 1 calc PR . .
H10X H 1.2619 -0.4449 0.8654 0.086 Uiso 0.50 1 calc PR . .
C102 C 1.1778(10) -0.4121(9) 0.8830(5) 0.099(7) Uiso 0.50 1 d PD . .
H10B H 1.2000 -0.3825 0.9047 0.118 Uiso 0.50 1 calc PR . .
H10C H 1.1390 -0.3863 0.8717 0.118 Uiso 0.50 1 calc PR . .
C103 C 1.1669(10) -0.4899(10) 0.8939(5) 0.096(6) Uiso 0.50 1 d PD . .
H10D H 1.1973 -0.5054 0.9165 0.115 Uiso 0.50 1 calc PR . .
H10E H 1.1242 -0.4961 0.9001 0.115 Uiso 0.50 1 calc PR . .
C104 C 1.1749(10) -0.5324(9) 0.8606(6) 0.098(6) Uiso 0.50 1 d PD . .
H10F H 1.2069 -0.5713 0.8680 0.118 Uiso 0.50 1 calc PR . .
H10Y H 1.1353 -0.5580 0.8506 0.118 Uiso 0.50 1 calc PR . .

loop_
_atom_site_aniso_label
_atom_site_aniso_U_11
_atom_site_aniso_U_22
_atom_site_aniso_U_33
_atom_site_aniso_U_23
_atom_site_aniso_U_13
_atom_site_aniso_U_12
Au1 0.05060(15) 0.0658(2) 0.04010(15) 0.01649(12) 0.01125(12) 0.01399(13)
Au2 0.03951(13) 0.04134(14) 0.03830(13) 0.00562(10) 0.01388(10) 0.00412(10)
Au3 0.05531(17) 0.0718(2) 0.04810(17) 0.00176(14) -0.00376(13) -0.00524(14)
Au4 0.04031(13) 0.05838(18) 0.02980(12) 0.00231(10) 0.00129(9) -0.00263(11)
I1 0.0590(3) 0.1462(7) 0.0525(3) 0.0420(4) 0.0157(2) 0.0120(3)
I2 0.0648(3) 0.0406(3) 0.0802(3) 0.0020(2) 0.0264(3) 0.0059(2)
I3 0.0812(4) 0.0662(4) 0.0820(4) 0.0010(3) -0.0046(3) -0.0063(3)
I4 0.0592(3) 0.1086(5) 0.0481(3) 0.0216(3) -0.0151(2) -0.0247(3)
P1 0.0320(8) 0.0554(11) 0.0347(8) 0.0086(7) 0.0032(6) 0.0103(7)
P2 0.0303(7) 0.0426(9) 0.0244(7) 0.0040(6) 0.0080(5) 0.0019(6)
P3 0.0347(8) 0.0805(15) 0.0399(9) 0.0031(9) -0.0030(7) 0.0002(8)
P4 0.0325(7) 0.0460(10) 0.0250(7) 0.0002(6) 0.0072(6) 0.0007(6)
O1A 0.0231(18) 0.053(3) 0.036(2) 0.0044(19) 0.0030(16) 0.0051(17)
O2A 0.0314(19) 0.045(2) 0.0268(19) 0.0070(16) 0.0150(15) 0.0045(17)
O1B 0.027(2) 0.049(3) 0.115(4) -0.016(3) 0.025(2) -0.008(2)
O3B 0.029(2) 0.067(4) 0.084(4) -0.011(3) 0.016(2) -0.016(2)
O4B 0.029(2) 0.044(3) 0.123(5) 0.000(3) 0.031(3) 0.006(2)
O6B 0.038(3) 0.049(4) 0.185(7) -0.001(4) 0.047(4) 0.007(2)
O1C 0.0296(19) 0.045(3) 0.0278(19) -0.0037(17) 0.0089(15) -0.0013(17)
O2C 0.029(2) 0.085(4) 0.027(2) 0.005(2) 0.0022(16) 0.006(2)
O1D 0.0250(18) 0.039(2) 0.040(2) 0.0036(17) 0.0052(16) -0.0044(16)
O2D 0.033(2) 0.065(3) 0.044(3) 0.010(2) -0.0014(18) -0.002(2)
O3D 0.034(2) 0.074(4) 0.049(3) 0.004(2) -0.0046(19) -0.021(2)
O4D 0.0275(18) 0.035(2) 0.036(2) -0.0046(16) 0.0031(16) 0.0070(16)
O5D 0.059(3) 0.053(3) 0.035(2) -0.008(2) 0.003(2) 0.016(2)
O6D 0.051(2) 0.035(2) 0.037(2) -0.0035(17) 0.0038(19) 0.0124(19)
C1A 0.023(2) 0.038(3) 0.032(3) 0.002(2) 0.001(2) 0.001(2)
C2A 0.029(3) 0.034(3) 0.030(3) 0.001(2) 0.009(2) -0.002(2)
C3A 0.026(2) 0.034(3) 0.025(3) 0.003(2) 0.006(2) -0.001(2)
C4A 0.023(2) 0.029(3) 0.024(2) 0.001(2) 0.0047(19) 0.000(2)
C5A 0.026(2) 0.038(3) 0.022(2) 0.001(2) 0.006(2) -0.001(2)
C6A 0.033(3) 0.042(3) 0.024(3) 0.002(2) 0.005(2) 0.001(2)
C7A 0.023(2) 0.039(3) 0.027(3) 0.002(2) 0.006(2) 0.002(2)
C8A 0.027(3) 0.052(4) 0.028(3) -0.002(2) 0.008(2) 0.000(2)
C9A 0.036(3) 0.051(4) 0.031(3) -0.002(3) 0.016(2) 0.003(3)
C1A1 0.039(3) 0.058(4) 0.028(3) -0.005(3) 0.016(2) 0.001(3)
C1A2 0.069(5) 0.056(5) 0.045(4) -0.002(3) 0.009(3) -0.001(4)
C1A3 0.070(5) 0.074(6) 0.041(4) 0.002(4) 0.007(4) 0.009(4)
C1A4 0.049(4) 0.100(7) 0.035(4) -0.012(4) 0.006(3) 0.010(4)
C1A5 0.047(4) 0.088(6) 0.040(4) -0.016(4) 0.009(3) -0.011(4)
C1A6 0.051(4) 0.062(5) 0.043(4) -0.003(3) 0.019(3) -0.009(3)
C2A1 0.037(3) 0.081(6) 0.042(4) 0.001(4) -0.003(3) 0.013(4)
C2A2 0.035(4) 0.135(9) 0.062(5) -0.014(5) 0.002(3) 0.001(5)
C2A3 0.043(5) 0.178(13) 0.078(6) -0.035(7) 0.012(4) -0.017(6)
C2A4 0.061(7) 0.222(19) 0.120(10) -0.041(11) -0.041(7) 0.047(9)
C2A5 0.073(8) 0.181(17) 0.209(18) 0.055(14) -0.033(10) 0.046(9)
C2A6 0.061(6) 0.124(10) 0.142(11) 0.044(8) -0.019(6) 0.029(6)
C3A1 0.041(3) 0.040(4) 0.050(4) 0.008(3) 0.012(3) -0.002(3)
C3A2 0.046(4) 0.063(5) 0.054(4) 0.005(3) 0.012(3) -0.007(3)
C3A3 0.052(4) 0.086(7) 0.072(6) -0.017(5) 0.006(4) -0.015(4)
C3A4 0.076(6) 0.070(6) 0.061(5) -0.014(4) 0.011(4) -0.006(4)
C3A5 0.064(5) 0.068(6) 0.066(5) -0.006(4) 0.030(4) 0.003(4)
C3A6 0.041(3) 0.057(4) 0.053(4) 0.001(3) 0.012(3) 0.003(3)
C4A1 0.034(3) 0.044(4) 0.029(3) 0.007(2) 0.009(2) -0.001(2)
C4A2 0.039(3) 0.057(4) 0.031(3) -0.002(3) 0.012(2) 0.003(3)
C4A3 0.041(3) 0.074(5) 0.040(4) 0.004(3) 0.017(3) 0.011(3)
C4A4 0.032(3) 0.069(5) 0.056(4) 0.014(4) 0.012(3) 0.002(3)
C4A5 0.046(4) 0.058(5) 0.054(4) 0.004(3) -0.005(3) -0.006(3)
C4A6 0.039(3) 0.051(4) 0.040(3) 0.000(3) 0.005(3) -0.006(3)
C5A1 0.035(3) 0.054(4) 0.030(3) 0.003(3) 0.002(2) 0.007(3)
C5A2 0.072(5) 0.080(6) 0.029(3) 0.010(3) -0.002(3) -0.003(4)
C5A3 0.122(8) 0.105(9) 0.031(4) 0.011(4) -0.006(5) 0.032(7)
C5A4 0.104(7) 0.094(8) 0.042(4) -0.023(5) -0.028(4) 0.032(6)
C5A5 0.128(9) 0.066(7) 0.070(6) -0.022(5) -0.030(6) -0.006(6)
C5A6 0.090(6) 0.059(5) 0.045(4) -0.004(4) -0.003(4) -0.004(4)
C1B 0.025(3) 0.054(4) 0.049(4) 0.003(3) 0.010(2) -0.007(3)
C2B 0.024(3) 0.050(4) 0.032(3) 0.004(2) 0.007(2) 0.001(2)
C3B 0.022(2) 0.050(4) 0.026(3) 0.003(2) 0.006(2) 0.001(2)
C4B 0.026(3) 0.049(4) 0.027(3) 0.005(2) 0.007(2) 0.004(2)
C5B 0.028(3) 0.047(4) 0.044(3) 0.003(3) 0.012(2) 0.004(3)
C6B 0.022(3) 0.044(4) 0.087(5) -0.002(4) 0.016(3) 0.001(3)
C7B 0.028(3) 0.040(3) 0.032(3) -0.002(2) 0.008(2) -0.002(2)
C8B 0.040(3) 0.043(4) 0.038(3) -0.002(3) 0.017(3) -0.005(3)
C9B 0.048(4) 0.056(5) 0.059(4) 0.008(3) 0.021(3) 0.001(3)
C1B1 0.055(4) 0.053(5) 0.058(4) 0.004(3) 0.024(3) -0.003(3)
C1B2 0.105(7) 0.056(5) 0.050(5) 0.003(4) -0.002(4) -0.012(5)
C1B3 0.110(8) 0.095(8) 0.065(6) 0.020(5) -0.010(5) -0.017(6)
C1B4 0.092(7) 0.084(8) 0.096(8) 0.039(6) -0.004(6) -0.015(6)
C1B5 0.090(7) 0.047(6) 0.130(9) 0.008(6) 0.010(6) -0.006(5)
C1B6 0.087(6) 0.059(6) 0.069(5) 0.003(4) 0.007(5) 0.000(5)
C11B 0.033(4) 0.085(8) 0.32(2) -0.063(10) 0.040(8) -0.025(5)
C2B1 0.029(3) 0.080(7) 0.111(8) -0.019(6) 0.018(4) -0.016(4)
C2B2 0.053(5) 0.102(8) 0.098(7) -0.003(6) 0.022(5) 0.004(5)
C2B3 0.067(6) 0.155(13) 0.092(8) -0.053(8) 0.020(6) -0.030(7)
C2B4 0.107(9) 0.106(10) 0.141(11) -0.035(9) 0.056(9) -0.059(8)
C2B5 0.116(9) 0.100(10) 0.137(11) 0.027(8) 0.021(8) -0.043(8)
C2B6 0.075(7) 0.142(12) 0.094(8) -0.012(8) 0.000(6) -0.029(7)
C13B 0.045(4) 0.057(5) 0.095(6) -0.006(4) 0.030(4) 0.012(3)
C3B1 0.039(4) 0.061(6) 0.113(8) -0.019(5) 0.018(4) 0.003(4)
C3B2 0.138(11) 0.113(11) 0.098(9) 0.021(8) -0.015(8) -0.012(8)
C3B3 0.156(14) 0.156(16) 0.153(14) 0.052(13) -0.039(11) -0.046(12)
C3B4 0.103(10) 0.144(15) 0.192(17) 0.058(13) 0.016(10) -0.016(9)
C3B5 0.083(7) 0.070(8) 0.195(15) -0.009(9) 0.005(8) 0.004(6)
C3B6 0.066(6) 0.064(7) 0.153(10) -0.015(7) -0.005(6) 0.013(5)
C1C 0.025(3) 0.049(4) 0.034(3) -0.003(3) 0.002(2) 0.002(2)
C2C 0.027(3) 0.041(3) 0.026(3) -0.008(2) 0.007(2) -0.006(2)
C3C 0.032(3) 0.036(3) 0.025(3) 0.001(2) 0.005(2) -0.005(2)
C4C 0.027(2) 0.033(3) 0.024(3) -0.005(2) 0.007(2) -0.001(2)
C5C 0.025(2) 0.041(3) 0.027(3) -0.005(2) 0.011(2) -0.002(2)
C6C 0.034(3) 0.055(4) 0.023(3) -0.003(2) 0.005(2) -0.002(3)
C7C 0.031(3) 0.032(3) 0.022(3) -0.002(2) 0.005(2) -0.001(2)
C8C 0.036(3) 0.037(3) 0.025(3) 0.003(2) 0.005(2) -0.001(2)
C9C 0.084(5) 0.039(4) 0.043(4) 0.005(3) 0.001(4) -0.011(4)
C1C1 0.054(4) 0.036(4) 0.037(3) 0.001(3) 0.001(3) -0.009(3)
C1C2 0.088(6) 0.067(6) 0.082(6) -0.002(5) 0.004(5) 0.010(5)
C1C3 0.113(9) 0.056(6) 0.113(9) 0.008(6) -0.018(7) 0.022(6)
C1C4 0.141(10) 0.073(7) 0.073(6) 0.020(5) -0.015(7) -0.033(7)
C1C5 0.117(9) 0.143(13) 0.098(9) 0.022(8) 0.033(7) -0.040(9)
C1C6 0.061(5) 0.100(8) 0.090(7) 0.031(6) 0.024(5) 0.002(5)
C3C1 0.056(4) 0.087(6) 0.039(4) 0.013(4) 0.001(3) 0.007(4)
C3C2 0.077(6) 0.086(7) 0.050(5) -0.006(4) 0.001(4) -0.009(5)
C3C3 0.104(7) 0.071(7) 0.064(5) -0.004(5) 0.015(5) -0.002(5)
C3C4 0.248(18) 0.072(8) 0.100(9) 0.021(7) 0.049(10) -0.012(10)
C3C5 0.44(3) 0.072(9) 0.064(7) -0.004(6) 0.052(12) -0.063(13)
C3C6 0.212(14) 0.087(8) 0.044(5) 0.009(5) 0.011(7) -0.011(8)
C4C1 0.037(3) 0.042(4) 0.034(3) 0.007(3) 0.011(2) 0.005(3)
C4C2 0.039(3) 0.056(4) 0.038(3) 0.001(3) 0.009(3) -0.008(3)
C4C3 0.042(4) 0.065(5) 0.062(4) 0.010(4) 0.010(3) -0.006(3)
C4C4 0.044(4) 0.065(5) 0.082(6) 0.020(4) 0.029(4) 0.003(4)
C4C5 0.067(5) 0.066(5) 0.071(5) 0.012(4) 0.044(4) 0.018(4)
C4C6 0.051(4) 0.060(5) 0.039(3) -0.002(3) 0.019(3) 0.002(3)
C5C1 0.042(3) 0.044(4) 0.030(3) -0.005(2) 0.010(2) -0.001(3)
C5C2 0.043(3) 0.046(4) 0.034(3) -0.002(3) 0.006(3) 0.002(3)
C5C3 0.053(4) 0.054(5) 0.048(4) 0.000(3) 0.011(3) 0.011(3)
C5C4 0.081(5) 0.041(4) 0.047(4) 0.004(3) 0.019(4) -0.002(4)
C5C5 0.069(5) 0.055(5) 0.051(4) 0.002(3) 0.013(4) -0.021(4)
C5C6 0.047(4) 0.052(4) 0.048(4) -0.004(3) 0.015(3) -0.008(3)
C1D 0.023(2) 0.037(3) 0.030(3) 0.002(2) 0.005(2) -0.001(2)
C2D 0.024(2) 0.036(3) 0.023(2) 0.000(2) 0.0046(19) 0.004(2)
C3D 0.025(2) 0.039(3) 0.023(2) 0.001(2) 0.006(2) -0.001(2)
C4D 0.025(2) 0.040(3) 0.025(3) 0.003(2) 0.006(2) -0.001(2)
C5D 0.033(3) 0.029(3) 0.030(3) -0.003(2) 0.006(2) 0.004(2)
C6D 0.022(2) 0.043(3) 0.032(3) -0.002(2) 0.005(2) 0.003(2)
C7D 0.020(2) 0.038(3) 0.022(2) 0.001(2) 0.0068(19) 0.003(2)
C8D 0.029(3) 0.049(4) 0.022(3) -0.003(2) 0.005(2) 0.003(2)
C9D 0.037(3) 0.059(4) 0.030(3) -0.010(3) 0.004(2) 0.002(3)
C1D1 0.047(3) 0.044(4) 0.031(3) -0.016(3) 0.003(3) -0.001(3)
C1D2 0.046(4) 0.061(5) 0.043(4) -0.006(3) 0.003(3) -0.002(3)
C1D3 0.056(4) 0.071(6) 0.065(5) -0.002(4) 0.008(4) -0.013(4)
C1D4 0.086(6) 0.062(6) 0.059(5) -0.002(4) 0.018(4) -0.016(4)
C1D5 0.096(7) 0.058(6) 0.069(6) 0.008(4) 0.010(5) 0.008(5)
C1D6 0.057(4) 0.045(4) 0.063(5) -0.003(3) 0.000(4) 0.008(3)
C10D 0.023(3) 0.047(4) 0.037(3) -0.001(3) 0.006(2) 0.002(2)
C11D 0.035(3) 0.078(6) 0.058(4) -0.012(4) -0.003(3) -0.018(3)
C2D1 0.037(3) 0.044(4) 0.048(4) -0.002(3) 0.004(3) -0.008(3)
C2D2 0.045(4) 0.051(4) 0.046(4) 0.003(3) 0.001(3) -0.010(3)
C2D3 0.051(4) 0.072(6) 0.069(5) 0.000(4) 0.003(4) 0.006(4)
C2D4 0.055(5) 0.128(9) 0.070(6) -0.002(6) 0.021(4) 0.009(5)
C2D5 0.069(6) 0.148(10) 0.052(5) 0.018(6) 0.020(4) 0.001(6)
C2D6 0.054(4) 0.085(6) 0.049(4) 0.014(4) -0.004(3) 0.009(4)
C12D 0.029(3) 0.044(4) 0.042(3) -0.001(3) 0.007(2) 0.004(2)
C13D 0.065(4) 0.041(4) 0.037(3) 0.001(3) 0.004(3) 0.011(3)
C3D1 0.062(4) 0.034(4) 0.034(3) 0.005(3) 0.008(3) 0.005(3)
C3D2 0.062(4) 0.049(4) 0.048(4) 0.002(3) 0.007(3) 0.008(3)
C3D3 0.068(5) 0.065(5) 0.054(4) 0.001(4) 0.014(4) 0.024(4)
C3D4 0.104(7) 0.043(5) 0.055(5) 0.003(3) 0.032(5) 0.016(4)
C3D5 0.094(6) 0.049(5) 0.057(5) -0.011(4) 0.013(4) -0.010(4)
C3D6 0.066(5) 0.058(5) 0.051(4) -0.002(3) 0.014(4) 0.001(4)

loop_
_atom_type_symbol
_atom_type_description
_atom_type_scat_dispersion_real
_atom_type_scat_dispersion_imag
_atom_type_scat_source
C C 0.0033 0.0016 'International Tables Vol C Tables 4.2.6.8 and 6.1.1.4'
H H 0.0000 0.0000 'International Tables Vol C Tables 4.2.6.8 and 6.1.1.4'
O O 0.0106 0.0060 'International Tables Vol C Tables 4.2.6.8 and 6.1.1.4'
P P 0.1023 0.0942 'International Tables Vol C Tables 4.2.6.8 and 6.1.1.4'
I I -0.4742 1.8119 'International Tables Vol C Tables 4.2.6.8 and 6.1.1.4'
Au Au -2.0133 8.8022 'International Tables Vol C Tables 4.2.6.8 and 6.1.1.4'

loop_
_geom_angle_atom_site_label_1
_geom_angle_atom_site_label_2
_geom_angle_atom_site_label_3
_geom_angle
_geom_angle_site_symmetry_1
_geom_angle_site_symmetry_3
_geom_angle_publ_flag
P1 Au1 I1 166.04(5) . . ?
P1 Au1 Au2 110.75(4) . . ?
I1 Au1 Au2 82.563(15) . . ?
P2 Au2 I2 170.36(4) . . ?
P2 Au2 Au1 107.57(4) . . ?
I2 Au2 Au1 82.067(15) . . ?
P3 Au3 I3 172.85(5) . . ?
P4 Au4 I4 173.52(4) . . ?
O1A P1 C2A1 98.8(2) . . ?
O1A P1 C3A1 104.4(2) . . ?
C2A1 P1 C3A1 107.4(2) . . ?
O1A P1 Au1 116.19(16) . . ?
C2A1 P1 Au1 111.7(2) . . ?
C3A1 P1 Au1 116.48(17) . . ?
O2A P2 C5A1 104.2(2) . . ?
O2A P2 C4A1 102.0(2) . . ?
C5A1 P2 C4A1 105.4(2) . . ?
O2A P2 Au2 114.27(15) . . ?
C5A1 P2 Au2 117.23(17) . . ?
C4A1 P2 Au2 112.19(15) . . ?
O2C P3 C2C1 102.6(6) . . ?
O2C P3 C3C1 102.6(3) . . ?
C2C1 P3 C3C1 105.6(6) . . ?
O2C P3 C2C1 99.2(4) . . ?
C2C1 P3 C2C1 4.1(9) . . ?
C3C1 P3 C2C1 104.5(5) . . ?
O2C P3 Au3 113.6(2) . . ?
C2C1 P3 Au3 113.1(7) . . ?
C3C1 P3 Au3 117.6(2) . . ?
C2C1 P3 Au3 116.8(4) . . ?
O1C P4 C4C1 98.06(19) . . ?
O1C P4 C5C1 107.4(2) . . ?
C4C1 P4 C5C1 105.0(2) . . ?
O1C P4 Au4 117.59(15) . . ?
C4C1 P4 Au4 116.18(15) . . ?
C5C1 P4 Au4 111.13(15) . . ?
C1A O1A P1 119.0(4) . . ?
C5A O2A P2 122.0(4) . . ?
C10B O1B C10B 33.8(7) . . ?
C10B O1B C1B 123.9(8) . . ?
C10B O1B C1B 124.0(8) . . ?
C10B O3B C10B 33.0(7) . . ?
C10B O3B C11B 121.5(9) . . ?
C10B O3B C11B 120.5(8) . . ?
C12B O4B C12B 28.2(7) . . ?
C12B O4B C5B 130.6(8) . . ?
C12B O4B C5B 122.0(8) . . ?
C12B O6B C12B 28.2(7) . . ?
C12B O6B C13B 126.7(9) . . ?
C12B O6B C13B 122.6(8) . . ?
C5C O1C P4 124.4(4) . . ?
C1C O2C P3 121.2(4) . . ?
C10D O1D C1D 117.2(4) . . ?
C10D O3D C11D 116.2(5) . . ?
C12D O4D C5D 114.9(4) . . ?
C12D O6D C13D 112.6(5) . . ?
C6A C1A C2A 122.6(5) . . ?
C6A C1A O1A 118.1(5) . . ?
C2A C1A O1A 119.3(4) . . ?
C1A C2A C3A 116.1(5) . . ?
C1A C2A C7A 121.1(5) . . ?
C3A C2A C7A 122.8(5) . . ?
C4A C3A C2A 123.6(5) . . ?
C3A C4A C5A 116.6(4) . . ?
C3A C4A C7D 123.7(4) . . ?
C5A C4A C7D 119.7(4) . . ?
C6A C5A C4A 122.8(5) . . ?
C6A C5A O2A 120.9(4) . . ?
C4A C5A O2A 116.3(4) . . ?
C5A C6A C1A 118.2(5) . . ?
C2A C7A C4B 110.9(5) . . ?
C2A C7A C8A 112.2(4) . . ?
C4B C7A C8A 113.8(5) . . ?
C7A C8A C9A 113.6(4) . . ?
C1A1 C9A C8A 111.8(4) . . ?
C1A2 C1A1 C1A6 120.0 . . ?
C1A2 C1A1 C9A 120.8(4) . . ?
C1A6 C1A1 C9A 119.2(4) . . ?
C1A1 C1A2 C1A3 120.0 . . ?
C1A4 C1A3 C1A2 120.0 . . ?
C1A5 C1A4 C1A3 120.0 . . ?
C1A4 C1A5 C1A6 120.0 . . ?
C1A5 C1A6 C1A1 120.0 . . ?
C2A2 C2A1 C2A6 120.0 . . ?
C2A2 C2A1 P1 122.8(3) . . ?
C2A6 C2A1 P1 117.2(3) . . ?
C2A3 C2A2 C2A1 120.0 . . ?
C2A2 C2A3 C2A4 120.0 . . ?
C2A3 C2A4 C2A5 120.0 . . ?
C2A6 C2A5 C2A4 120.0 . . ?
C2A5 C2A6 C2A1 120.0 . . ?
C3A2 C3A1 C3A6 120.0 . . ?
C3A2 C3A1 P1 117.4(2) . . ?
C3A6 C3A1 P1 122.5(2) . . ?
C3A1 C3A2 C3A3 120.0 . . ?
C3A4 C3A3 C3A2 120.0 . . ?
C3A5 C3A4 C3A3 120.0 . . ?
C3A4 C3A5 C3A6 120.0 . . ?
C3A5 C3A6 C3A1 120.0 . . ?
C4A2 C4A1 C4A6 120.0 . . ?
C4A2 C4A1 P2 121.7(2) . . ?
C4A6 C4A1 P2 118.3(2) . . ?
C4A3 C4A2 C4A1 120.0 . . ?
C4A2 C4A3 C4A4 120.0 . . ?
C4A5 C4A4 C4A3 120.0 . . ?
C4A6 C4A5 C4A4 120.0 . . ?
C4A5 C4A6 C4A1 120.0 . . ?
C5A2 C5A1 C5A6 120.0 . . ?
C5A2 C5A1 P2 118.4(3) . . ?
C5A6 C5A1 P2 121.6(3) . . ?
C5A3 C5A2 C5A1 120.0 . . ?
C5A2 C5A3 C5A4 120.0 . . ?
C5A5 C5A4 C5A3 120.0 . . ?
C5A4 C5A5 C5A6 120.0 . . ?
C5A5 C5A6 C5A1 120.0 . . ?
C6B C1B C2B 122.6(6) . . ?
C6B C1B O1B 121.8(5) . . ?
C2B C1B O1B 115.6(6) . . ?
C1B C2B C3B 115.9(6) . . ?
C1B C2B C7B 121.4(5) . . ?
C3B C2B C7B 122.7(5) . . ?
C4B C3B C2B 124.0(5) . . ?
C5B C4B C3B 116.3(6) . . ?
C5B C4B C7A 121.3(5) . . ?
C3B C4B C7A 122.4(5) . . ?
C6B C5B O4B 122.3(5) . . ?
C6B C5B C4B 121.8(6) . . ?
O4B C5B C4B 115.9(5) . . ?
C1B C6B C5B 119.3(5) . . ?
C2C C7B C2B 111.8(5) . . ?
C2C C7B C8B 112.1(5) . . ?
C2B C7B C8B 113.2(5) . . ?
C9B C8B C7B 115.1(5) . . ?
C8B C9B C1B1 111.5(5) . . ?
C1B2 C1B1 C1B6 120.0 . . ?
C1B2 C1B1 C9B 119.6(5) . . ?
C1B6 C1B1 C9B 120.4(5) . . ?
C1B3 C1B2 C1B1 120.0 . . ?
C1B2 C1B3 C1B4 120.0 . . ?
C1B3 C1B4 C1B5 120.0 . . ?
C1B6 C1B5 C1B4 120.0 . . ?
C1B5 C1B6 C1B1 120.0 . . ?
O2B C10B O1B 123.5(13) . . ?
O2B C10B O3B 127.4(13) . . ?
O1B C10B O3B 109.1(11) . . ?
O2B C10B O1B 120.2(12) . . ?
O2B C10B O3B 124.3(12) . . ?
O1B C10B O3B 111.9(11) . . ?
O3B C11B C2B1 110.0(8) . . ?
C2B2 C2B1 C2B6 120.0 . . ?
C2B2 C2B1 C11B 123.6(9) . . ?
C2B6 C2B1 C11B 116.3(9) . . ?
C2B1 C2B2 C2B3 120.0 . . ?
C2B4 C2B3 C2B2 120.0 . . ?
C2B5 C2B4 C2B3 120.0 . . ?
C2B4 C2B5 C2B6 120.0 . . ?
C2B5 C2B6 C2B1 120.0 . . ?
O5B C12B O4B 127.9(14) . . ?
O5B C12B O6B 124.5(13) . . ?
O4B C12B O6B 106.4(11) . . ?
O6B C12B O5B 115.9(13) . . ?
O6B C12B O4B 124.3(11) . . ?
O5B C12B O4B 114.8(12) . . ?
O6B C13B C3B1 108.1(6) . . ?
C3B2 C3B1 C3B6 120.0 . . ?
C3B2 C3B1 C13B 119.4(6) . . ?
C3B6 C3B1 C13B 120.6(6) . . ?
C3B3 C3B2 C3B1 120.0 . . ?
C3B2 C3B3 C3B4 120.0 . . ?
C3B3 C3B4 C3B5 120.0 . . ?
C3B6 C3B5 C3B4 120.0 . . ?
C3B5 C3B6 C3B1 120.0 . . ?
O2C C1C C6C 122.8(5) . . ?
O2C C1C C2C 116.8(5) . . ?
C6C C1C C2C 120.4(5) . . ?
C3C C2C C1C 117.3(5) . . ?
C3C C2C C7B 123.3(5) . . ?
C1C C2C C7B 119.4(5) . . ?
C2C C3C C4C 124.5(5) . . ?
C5C C4C C3C 115.5(5) . . ?
C5C C4C C7C 119.9(4) . . ?
C3C C4C C7C 124.6(5) . . ?
C4C C5C C6C 122.4(5) . . ?
C4C C5C O1C 118.1(5) . . ?
C6C C5C O1C 119.3(5) . . ?
C1C C6C C5C 119.8(5) . . ?
C4C C7C C4D 112.4(5) . . ?
C4C C7C C8C 113.2(4) . . ?
C4D C7C C8C 112.8(4) . . ?
C9C C8C C7C 111.4(5) . . ?
C1C1 C9C C8C 114.3(5) . . ?
C1C2 C1C1 C1C6 120.0 . . ?
C1C2 C1C1 C9C 123.3(5) . . ?
C1C6 C1C1 C9C 116.7(5) . . ?
C1C3 C1C2 C1C1 120.0 . . ?
C1C2 C1C3 C1C4 120.0 . . ?
C1C5 C1C4 C1C3 120.0 . . ?
C1C4 C1C5 C1C6 120.0 . . ?
C1C5 C1C6 C1C1 120.0 . . ?
C2C2 C2C1 C2C6 120.0 . . ?
C2C2 C2C1 P3 116.8(7) . . ?
C2C6 C2C1 P3 122.9(7) . . ?
C2C3 C2C2 C2C1 120.0 . . ?
C2C2 C2C3 C2C4 120.0 . . ?
C2C5 C2C4 C2C3 120.0 . . ?
C2C6 C2C5 C2C4 120.0 . . ?
C2C5 C2C6 C2C1 120.0 . . ?
C2C2 C2C1 C2C6 120.0 . . ?
C2C2 C2C1 P3 120.2(11) . . ?
C2C6 C2C1 P3 119.6(11) . . ?
C2C3 C2C2 C2C1 120.0 . . ?
C2C2 C2C3 C2C4 120.0 . . ?
C2C3 C2C4 C2C5 120.0 . . ?
C2C4 C2C5 C2C6 120.0 . . ?
C2C5 C2C6 C2C1 120.0 . . ?
C3C2 C3C1 C3C6 120.0 . . ?
C3C2 C3C1 P3 122.1(3) . . ?
C3C6 C3C1 P3 117.9(3) . . ?
C3C1 C3C2 C3C3 120.0 . . ?
C3C2 C3C3 C3C4 120.0 . . ?
C3C5 C3C4 C3C3 120.0 . . ?
C3C4 C3C5 C3C6 120.0 . . ?
C3C5 C3C6 C3C1 120.0 . . ?
C4C2 C4C1 C4C6 120.0 . . ?
C4C2 C4C1 P4 121.3(2) . . ?
C4C6 C4C1 P4 118.4(2) . . ?
C4C1 C4C2 C4C3 120.0 . . ?
C4C4 C4C3 C4C2 120.0 . . ?
C4C3 C4C4 C4C5 120.0 . . ?
C4C4 C4C5 C4C6 120.0 . . ?
C4C5 C4C6 C4C1 120.0 . . ?
C5C2 C5C1 C5C6 120.0 . . ?
C5C2 C5C1 P4 121.6(2) . . ?
C5C6 C5C1 P4 118.3(2) . . ?
C5C1 C5C2 C5C3 120.0 . . ?
C5C2 C5C3 C5C4 120.0 . . ?
C5C3 C5C4 C5C5 120.0 . . ?
C5C6 C5C5 C5C4 120.0 . . ?
C5C5 C5C6 C5C1 120.0 . . ?
C2D C1D C6D 121.7(5) . . ?
C2D C1D O1D 119.7(5) . . ?
C6D C1D O1D 118.4(4) . . ?
C1D C2D C3D 116.9(5) . . ?
C1D C2D C7D 120.1(5) . . ?
C3D C2D C7D 123.0(4) . . ?
C4D C3D C2D 123.6(5) . . ?
C3D C4D C5D 116.6(5) . . ?
C3D C4D C7C 123.6(5) . . ?
C5D C4D C7C 119.8(5) . . ?
C6D C5D C4D 122.6(5) . . ?
C6D C5D O4D 119.0(5) . . ?
C4D C5D O4D 118.0(5) . . ?
C5D C6D C1D 118.5(5) . . ?
C2D C7D C4A 112.1(4) . . ?
C2D C7D C8D 109.4(4) . . ?
C4A C7D C8D 113.1(4) . . ?
C9D C8D C7D 115.1(5) . . ?
C1D1 C9D C8D 115.4(5) . . ?
C1D2 C1D1 C1D6 120.0 . . ?
C1D2 C1D1 C9D 119.4(4) . . ?
C1D6 C1D1 C9D 120.5(4) . . ?
C1D3 C1D2 C1D1 120.0 . . ?
C1D2 C1D3 C1D4 120.0 . . ?
C1D3 C1D4 C1D5 120.0 . . ?
C1D6 C1D5 C1D4 120.0 . . ?
C1D5 C1D6 C1D1 120.0 . . ?
O2D C10D O3D 127.5(5) . . ?
O2D C10D O1D 126.4(5) . . ?
O3D C10D O1D 106.1(5) . . ?
O3D C11D C2D1 109.1(5) . . ?
C2D2 C2D1 C2D6 120.0 . . ?
C2D2 C2D1 C11D 118.5(4) . . ?
C2D6 C2D1 C11D 121.5(4) . . ?
C2D1 C2D2 C2D3 120.0 . . ?
C2D4 C2D3 C2D2 120.0 . . ?
C2D3 C2D4 C2D5 120.0 . . ?
C2D4 C2D5 C2D6 120.0 . . ?
C2D5 C2D6 C2D1 120.0 . . ?
O5D C12D O4D 127.7(6) . . ?
O5D C12D O6D 126.0(6) . . ?
O4D C12D O6D 106.3(5) . . ?
O6D C13D C3D1 106.9(5) . . ?
C3D2 C3D1 C3D6 120.0 . . ?
C3D2 C3D1 C13D 118.9(4) . . ?
C3D6 C3D1 C13D 121.1(4) . . ?
C3D3 C3D2 C3D1 120.0 . . ?
C3D2 C3D3 C3D4 120.0 . . ?
C3D3 C3D4 C3D5 120.0 . . ?
C3D6 C3D5 C3D4 120.0 . . ?
C3D5 C3D6 C3D1 120.0 . . ?
C104 O100 C101 102.2(11) . . ?
O100 C101 C102 105.8(11) . . ?
C103 C102 C101 95.9(10) . . ?
C104 C103 C102 104.1(10) . . ?
O100 C104 C103 112.6(11) . . ?

loop_
_geom_bond_atom_site_label_1
_geom_bond_atom_site_label_2
_geom_bond_distance
_geom_bond_site_symmetry_2
_geom_bond_publ_flag
Au1 P1 2.2411(16) . ?
Au1 I1 2.5643(6) . ?
Au1 Au2 3.2483(4) . ?
Au2 P2 2.2427(16) . ?
Au2 I2 2.5613(6) . ?
Au3 P3 2.243(2) . ?
Au3 I3 2.5703(8) . ?
Au4 P4 2.2425(15) . ?
Au4 I4 2.5582(5) . ?
P1 O1A 1.641(5) . ?
P1 C2A1 1.774(4) . ?
P1 C3A1 1.803(4) . ?
P2 O2A 1.620(4) . ?
P2 C5A1 1.785(3) . ?
P2 C4A1 1.805(3) . ?
P3 O2C 1.631(4) . ?
P3 C2C1 1.751(14) . ?
P3 C3C1 1.784(5) . ?
P3 C2C1 1.812(9) . ?
P4 O1C 1.620(4) . ?
P4 C4C1 1.796(3) . ?
P4 C5C1 1.804(4) . ?
O1A C1A 1.409(6) . ?
O2A C5A 1.401(6) . ?
O1B C10B 1.264(13) . ?
O1B C10B 1.288(14) . ?
O1B C1B 1.411(8) . ?
O3B C10B 1.298(14) . ?
O3B C10B 1.316(15) . ?
O3B C11B 1.428(9) . ?
O4B C12B 1.271(13) . ?
O4B C12B 1.319(14) . ?
O4B C5B 1.392(8) . ?
O6B C12B 1.135(14) . ?
O6B C12B 1.340(16) . ?
O6B C13B 1.431(8) . ?
O1C C5C 1.409(6) . ?
O2C C1C 1.372(7) . ?
O1D C10D 1.341(7) . ?
O1D C1D 1.400(6) . ?
O2D C10D 1.181(7) . ?
O3D C10D 1.330(7) . ?
O3D C11D 1.461(7) . ?
O4D C12D 1.350(7) . ?
O4D C5D 1.409(6) . ?
O5D C12D 1.186(7) . ?
O6D C12D 1.351(7) . ?
O6D C13D 1.463(7) . ?
C1A C6A 1.389(7) . ?
C1A C2A 1.393(7) . ?
C2A C3A 1.399(7) . ?
C2A C7A 1.522(7) . ?
C3A C4A 1.390(7) . ?
C4A C5A 1.392(7) . ?
C4A C7D 1.520(7) . ?
C5A C6A 1.372(7) . ?
C7A C4B 1.525(8) . ?
C7A C8A 1.539(7) . ?
C8A C9A 1.539(7) . ?
C9A C1A1 1.525(6) . ?
C1A1 C1A2 1.3900 . ?
C1A1 C1A6 1.3900 . ?
C1A2 C1A3 1.3900 . ?
C1A3 C1A4 1.3900 . ?
C1A4 C1A5 1.3900 . ?
C1A5 C1A6 1.3900 . ?
C2A1 C2A2 1.3900 . ?
C2A1 C2A6 1.3900 . ?
C2A2 C2A3 1.3900 . ?
C2A3 C2A4 1.3900 . ?
C2A4 C2A5 1.3900 . ?
C2A5 C2A6 1.3900 . ?
C3A1 C3A2 1.3900 . ?
C3A1 C3A6 1.3900 . ?
C3A2 C3A3 1.3900 . ?
C3A3 C3A4 1.3900 . ?
C3A4 C3A5 1.3900 . ?
C3A5 C3A6 1.3900 . ?
C4A1 C4A2 1.3900 . ?
C4A1 C4A6 1.3900 . ?
C4A2 C4A3 1.3900 . ?
C4A3 C4A4 1.3900 . ?
C4A4 C4A5 1.3900 . ?
C4A5 C4A6 1.3900 . ?
C5A1 C5A2 1.3900 . ?
C5A1 C5A6 1.3900 . ?
C5A2 C5A3 1.3900 . ?
C5A3 C5A4 1.3900 . ?
C5A4 C5A5 1.3900 . ?
C5A5 C5A6 1.3900 . ?
C1B C6B 1.373(9) . ?
C1B C2B 1.384(8) . ?
C2B C3B 1.396(8) . ?
C2B C7B 1.533(8) . ?
C3B C4B 1.394(8) . ?
C4B C5B 1.393(7) . ?
C5B C6B 1.375(9) . ?
C7B C2C 1.521(7) . ?
C7B C8B 1.552(8) . ?
C8B C9B 1.516(8) . ?
C9B C1B1 1.532(8) . ?
C1B1 C1B2 1.3900 . ?
C1B1 C1B6 1.3900 . ?
C1B2 C1B3 1.3900 . ?
C1B3 C1B4 1.3900 . ?
C1B4 C1B5 1.3900 . ?
C1B5 C1B6 1.3900 . ?
C10B O2B 1.193(17) . ?
C10B O2B 1.234(17) . ?
C11B C2B1 1.464(11) . ?
C2B1 C2B2 1.3900 . ?
C2B1 C2B6 1.3900 . ?
C2B2 C2B3 1.3900 . ?
C2B3 C2B4 1.3900 . ?
C2B4 C2B5 1.3900 . ?
C2B5 C2B6 1.3900 . ?
C12B O5B 1.104(16) . ?
C12B O5B 1.263(17) . ?
C13B C3B1 1.489(10) . ?
C3B1 C3B2 1.3900 . ?
C3B1 C3B6 1.3900 . ?
C3B2 C3B3 1.3900 . ?
C3B3 C3B4 1.3900 . ?
C3B4 C3B5 1.3900 . ?
C3B5 C3B6 1.3900 . ?
C1C C6C 1.383(8) . ?
C1C C2C 1.398(8) . ?
C2C C3C 1.382(8) . ?
C3C C4C 1.398(7) . ?
C4C C5C 1.384(8) . ?
C4C C7C 1.520(7) . ?
C5C C6C 1.385(8) . ?
C7C C4D 1.530(8) . ?
C7C C8C 1.537(7) . ?
C8C C9C 1.527(9) . ?
C9C C1C1 1.495(8) . ?
C1C1 C1C2 1.3900 . ?
C1C1 C1C6 1.3900 . ?
C1C2 C1C3 1.3900 . ?
C1C3 C1C4 1.3900 . ?
C1C4 C1C5 1.3900 . ?
C1C5 C1C6 1.3900 . ?
C2C1 C2C2 1.3900 . ?
C2C1 C2C6 1.3900 . ?
C2C2 C2C3 1.3900 . ?
C2C3 C2C4 1.3900 . ?
C2C4 C2C5 1.3900 . ?
C2C5 C2C6 1.3900 . ?
C2C1 C2C2 1.3900 . ?
C2C1 C2C6 1.3900 . ?
C2C2 C2C3 1.3900 . ?
C2C3 C2C4 1.3900 . ?
C2C4 C2C5 1.3900 . ?
C2C5 C2C6 1.3900 . ?
C3C1 C3C2 1.3900 . ?
C3C1 C3C6 1.3900 . ?
C3C2 C3C3 1.3900 . ?
C3C3 C3C4 1.3900 . ?
C3C4 C3C5 1.3900 . ?
C3C5 C3C6 1.3900 . ?
C4C1 C4C2 1.3900 . ?
C4C1 C4C6 1.3900 . ?
C4C2 C4C3 1.3900 . ?
C4C3 C4C4 1.3900 . ?
C4C4 C4C5 1.3900 . ?
C4C5 C4C6 1.3900 . ?
C5C1 C5C2 1.3900 . ?
C5C1 C5C6 1.3900 . ?
C5C2 C5C3 1.3900 . ?
C5C3 C5C4 1.3900 . ?
C5C4 C5C5 1.3900 . ?
C5C5 C5C6 1.3900 . ?
C1D C2D 1.391(7) . ?
C1D C6D 1.396(8) . ?
C2D C3D 1.391(8) . ?
C2D C7D 1.508(7) . ?
C3D C4D 1.388(8) . ?
C4D C5D 1.390(7) . ?
C5D C6D 1.371(8) . ?
C7D C8D 1.542(7) . ?
C8D C9D 1.531(9) . ?
C9D C1D1 1.509(7) . ?
C1D1 C1D2 1.3900 . ?
C1D1 C1D6 1.3900 . ?
C1D2 C1D3 1.3900 . ?
C1D3 C1D4 1.3900 . ?
C1D4 C1D5 1.3900 . ?
C1D5 C1D6 1.3900 . ?
C11D C2D1 1.497(8) . ?
C2D1 C2D2 1.3900 . ?
C2D1 C2D6 1.3900 . ?
C2D2 C2D3 1.3900 . ?
C2D3 C2D4 1.3900 . ?
C2D4 C2D5 1.3900 . ?
C2D5 C2D6 1.3900 . ?
C13D C3D1 1.496(7) . ?
C3D1 C3D2 1.3900 . ?
C3D1 C3D6 1.3900 . ?
C3D2 C3D3 1.3900 . ?
C3D3 C3D4 1.3900 . ?
C3D4 C3D5 1.3900 . ?
C3D5 C3D6 1.3900 . ?
O100 C104 1.328(15) . ?
O100 C101 1.354(15) . ?
C101 C102 1.536(15) . ?
C102 C103 1.472(16) . ?
C103 C104 1.429(15) . ?
